data_2201247
loop_
_publ_author_name
'Folmer Fogh'
'Alan Hazell'
'Svend Erik Rasmussen'

_publ_section_title
;
 Calcium sodium iminodisulphonate trihydrate, a product of flue-gas
 desulfurization
;
_journal_issue 10
_journal_name_full 'Acta Crystallographica Section E'
_journal_page_first i82
_journal_page_last i84
_journal_paper_doi 10.1107/S1600536802015623
_journal_volume 58
_journal_year 2002
_chemical_formula_iupac 'Ca Na [N (S O3)2], 3H2 O'
_chemical_formula_moiety 'Ca, Na, N O6 S2, 3(H2 O)'
_chemical_formula_structural 'Ca Na [O3 S N S O3](H2 O)3'
_chemical_formula_sum 'Ca H6 N Na O9 S2'
_chemical_formula_weight 291.19
_chemical_name_systematic
;
calcium sodium iminodisulfonate trihydrate
;
_space_group_IT_number 14
_symmetry_cell_setting monoclinic
_symmetry_space_group_name_Hall '-P 2ybc'
_symmetry_space_group_name_H-M 'P 1 21/c 1'
_atom_type_scat_source IntTabIV
_cell_angle_alpha 90.0
_cell_angle_beta 104.4310(10)
_cell_angle_gamma 90.0
_cell_formula_units_Z 4
_cell_length_a 7.4416(3)
_cell_length_b 11.1779(4)
_cell_length_c 10.4536(4)
_cell_measurement_reflns_used 8369
_cell_measurement_temperature 300
_cell_measurement_theta_max 29.8
_cell_measurement_theta_min 2.7
_cell_volume 842.11(6)
_computing_cell_refinement 'SAINT (Siemens, 1995)'
_computing_data_collection 'SMART (Siemens, 1995)'
_computing_data_reduction SAINT
_computing_molecular_graphics 'ORTEPIII (Burnett & Johnson, 1996) and KRYSTAL'
_computing_publication_material KRYSTAL
_computing_structure_refinement 'modified ORFLS (Busing et al., 1962) and KRYSTAL'
_computing_structure_solution 'SIR97 (Altomare et al., 1997) and KRYSTAL (Hazell, 1995)'
_diffrn_ambient_temperature 300
_diffrn_measured_fraction_theta_full 0.96
_diffrn_measured_fraction_theta_max 0.96
_diffrn_measurement_device 'Siemens SMART CCD'
_diffrn_measurement_method '\w rotation scans with narrow frames'
_diffrn_radiation_monochromator graphite
_diffrn_radiation_source 'x-ray tube'
_diffrn_radiation_type MoK\a
_diffrn_radiation_wavelength 0.71073
_diffrn_reflns_av_R_equivalents 0.040
_diffrn_reflns_limit_h_max 10
_diffrn_reflns_limit_h_min -10
_diffrn_reflns_limit_k_max 14
_diffrn_reflns_limit_k_min -14
_diffrn_reflns_limit_l_max 14
_diffrn_reflns_limit_l_min -14
_diffrn_reflns_number 12384
_diffrn_reflns_reduction_process 12384
_diffrn_reflns_theta_full 27.1
_diffrn_reflns_theta_max 29.8
_diffrn_reflns_theta_min 2.7
_exptl_absorpt_coefficient_mu 1.319
_exptl_absorpt_correction_T_max 0.925
_exptl_absorpt_correction_T_min 0.690
_exptl_absorpt_correction_type integration
_exptl_absorpt_process_details '(XPREP; Siemens, 1995)'
_exptl_crystal_colour colorless
_exptl_crystal_density_diffrn 2.296
_exptl_crystal_density_method 'not measured'
_exptl_crystal_description plate
_exptl_crystal_F_000 592.0
_exptl_crystal_size_max 0.36
_exptl_crystal_size_mid 0.22
_exptl_crystal_size_min 0.06
_refine_diff_density_max 0.50(7)
_refine_diff_density_min -0.50(7)
_refine_ls_extinction_coef 23(5)
_refine_ls_extinction_method 'B-C type 1 Lorentzian isotropic (Becker and Coppens, 1974)'
_refine_ls_goodness_of_fit_ref 1.123
_refine_ls_hydrogen_treatment refall
_refine_ls_matrix_type full
_refine_ls_number_constraints 0
_refine_ls_number_parameters 160
_refine_ls_number_reflns 2112
_refine_ls_number_restraints 0
_refine_ls_R_factor_gt 0.021
_refine_ls_shift/su_max 0.0008
_refine_ls_shift/su_mean 0.0001
_refine_ls_structure_factor_coef F
_refine_ls_weighting_details 'w= 1/{[\s~cs~(F^2^)+B+(1+A)F^2^]^1/2^- |F|}^2^ where A = 0.03, B = 0.1'
_refine_ls_weighting_scheme calc
_refine_ls_wR_factor_ref 0.029
_reflns_number_gt 2112
_reflns_number_total 2444
_reflns_threshold_expression I>3\s(I)
_cod_data_source_file br6059.cif
_cod_data_source_block I
_cod_depositor_comments
;
The following automatic conversions were performed:

'_atom_site_thermal_displace_type' tag value 'Uij' was replaced with
'Uani' value 14 times.

Automatic conversion script
Id: cif_fix_values 1646 2011-03-28 12:23:43Z adriana 
;
_cod_original_sg_symbol_H-M 'P 21/c'
_cod_original_formula_sum 'H6 Ca N Na O9 S2'
_cod_database_code 2201247
_cod_database_fobs_code 2201247

loop_
_symmetry_equiv_pos_as_xyz
+x,+y,+z
-x,1/2+y,1/2-z
-x,-y,-z
+x,1/2-y,1/2+z

loop_
_atom_site_aniso_label
_atom_site_aniso_U_11
_atom_site_aniso_U_22
_atom_site_aniso_U_33
_atom_site_aniso_U_12
_atom_site_aniso_U_13
_atom_site_aniso_U_23
Ca1 0.01410(10) 0.01160(10) 0.01340(10) 0.00110(10) 0.00430(10) -0.00080(10)
S1 0.0137(2) 0.0114(2) 0.0114(2) -0.00030(10) 0.00330(10) -0.00050(10)
S2 0.0117(2) 0.0101(2) 0.0176(2) 0.00010(10) 0.00330(10) -0.00090(10)
Na1 0.0181(3) 0.0257(3) 0.0230(3) 0.0008(2) 0.0012(2) -0.0008(3)
O1 0.0202(5) 0.0197(6) 0.0261(6) -0.0046(4) 0.0075(5) 0.0049(4)
O2 0.0263(6) 0.0193(5) 0.0131(5) -0.0018(4) 0.0002(4) 0.0009(4)
O3 0.0197(5) 0.0203(5) 0.0182(5) 0.0040(4) 0.0034(4) -0.0065(4)
O4 0.0181(5) 0.0123(5) 0.0246(5) -0.0007(4) 0.0052(4) 0.0021(4)
O5 0.0282(6) 0.0179(5) 0.0175(5) 0.0065(4) -0.0012(4) -0.0053(4)
O6 0.0135(5) 0.0199(6) 0.0421(7) -0.0004(4) 0.0085(5) 0.0020(5)
O7 0.0278(7) 0.0315(7) 0.0226(6) 0.0041(5) 0.0022(5) -0.0013(5)
O8 0.0188(5) 0.0209(6) 0.0291(7) -0.0005(4) 0.0048(5) -0.0009(5)
O9 0.0334(7) 0.0210(6) 0.0233(6) -0.0042(5) 0.0070(5) 0.0027(5)
N1 0.0161(6) 0.0190(6) 0.0154(6) 0.0021(5) 0.0068(5) 0.0009(5)

loop_
_atom_site_label
_atom_site_fract_x
_atom_site_fract_y
_atom_site_fract_z
_atom_site_U_iso_or_equiv
_atom_site_thermal_displace_type
_atom_site_occupancy
_atom_site_type_symbol
Ca1 0.40583(4) 0.60061(3) 0.68246(3) 0.01290(10) Uani 1. Ca
S1 0.59548(5) 0.79818(3) 0.95491(3) 0.0122(2) Uani 1. S
S2 0.25515(5) 0.87390(3) 0.80736(3) 0.0132(2) Uani 1. S
Na1 0.11111(9) 1.18369(6) 0.71825(6) 0.0229(3) Uani 1. Na
O1 0.6919(2) 0.90300(10) 0.91990(10) 0.0217(6) Uani 1. O
O2 0.6635(2) 0.76670(10) 1.09470(10) 0.0204(6) Uani 1. O
O3 0.6141(2) 0.69680(10) 0.87030(10) 0.0196(6) Uani 1. O
O4 0.30180(10) 0.99740(10) 0.78170(10) 0.0183(5) Uani 1. O
O5 0.2828(2) 0.79570(10) 0.70090(10) 0.0224(6) Uani 1. O
O6 0.0650(2) 0.86630(10) 0.82200(10) 0.0249(6) Uani 1. O
O7 -0.0903(2) 1.09420(10) 0.54030(10) 0.0280(7) Uani 1. O
O8 0.0659(2) 0.58700(10) 0.63460(10) 0.0231(6) Uani 1. O
O9 0.3686(2) 0.48630(10) 0.87280(10) 0.0259(7) Uani 1. O
N1 0.3821(2) 0.82860(10) 0.94610(10) 0.0164(6) Uani 1. N
HO7a -0.144(4) 1.137(3) 0.475(3) 0.056(8) Uiso 1.0 H
HO7b -0.202(8) 1.061(5) 0.558(5) 0.046(14) Uiso 0.5 H
HO7c -0.034(6) 1.040(4) 0.516(4) 0.027(11) Uiso 0.5 H
HO8a 0.013(4) 0.610(3) 0.565(3) 0.053(8) Uiso 1.0 H
HO8b 0.032(4) 0.512(3) 0.653(3) 0.054(8) Uiso 1.0 H
HO9a 0.355(4) 0.412(3) 0.871(2) 0.048(7) Uiso 1.0 H
HO9b 0.270(7) 0.519(4) 0.894(4) 0.025(11) Uiso 0.5 H
HO9c 0.449(7) 0.504(4) 0.938(4) 0.038(13) Uiso 0.5 H

loop_
_geom_angle_atom_site_label_1
_geom_angle_atom_site_label_2
_geom_angle_atom_site_label_3
_geom_angle_site_symmetry_1
_geom_angle_site_symmetry_3
_geom_angle
_geom_angle_publ_flag
O1 S1 O2 . . 111.80(7) yes
O1 S1 O3 . . 109.97(7) yes
O1 S1 N1 . . 110.81(7) yes
O2 S1 O3 . . 110.81(7) yes
O2 S1 N1 . . 101.49(7) yes
O3 S1 N1 . . 111.74(6) yes
O4 S2 O5 . . 109.75(7) yes
O4 S2 O6 . . 110.67(6) yes
O4 S2 N1 . . 110.51(7) yes
O5 S2 O6 . . 111.49(7) yes
O5 S2 N1 . . 109.57(6) yes
O6 S2 N1 . . 104.75(7) yes
S1 N1 S2 . . 118.10(7) yes
O1 Ca1 O2 2_646 4_564 119.25(4) no
O1 Ca1 O3 2_646 . 143.30(4) no
O1 Ca1 O4 2_646 2_646 78.30(4) no
O1 Ca1 O5 2_646 . 140.26(4) no
O1 Ca1 O8 2_646 . 71.39(4) no
O1 Ca1 O9 2_646 . 78.76(4) no
O1 Ca1 N1 2_646 4_564 85.21(4) no
O2 Ca1 O3 4_564 . 70.98(3) no
O2 Ca1 O4 4_564 2_646 68.46(4) no
O2 Ca1 O5 4_564 . 81.26(4) no
O2 Ca1 O8 4_564 . 137.03(4) no
O2 Ca1 O9 4_564 . 141.60(4) no
O2 Ca1 N1 4_564 4_564 53.02(3) no
O3 Ca1 O4 . 2_646 73.53(4) no
O3 Ca1 O5 . . 73.22(4) no
O3 Ca1 O8 . . 127.54(4) no
O3 Ca1 O9 . . 75.60(4) no
O3 Ca1 N1 . 4_564 121.38(4) no
O4 Ca1 O5 2_646 . 140.68(4) no
O4 Ca1 O8 2_646 . 147.79(4) no
O4 Ca1 O9 2_646 . 84.49(4) no
O4 Ca1 N1 2_646 4_564 98.08(4) no
O5 Ca1 O8 . . 71.20(4) no
O5 Ca1 O9 . . 106.78(5) no
O5 Ca1 N1 . 4_564 81.95(4) no
O8 Ca1 O9 . . 79.25(5) no
O8 Ca1 N1 . 4_564 90.14(4) no
O9 Ca1 N1 . 4_564 162.92(5) no
O2 Na1 O3 3_677 2_656 78.85(4) no
O2 Na1 O4 3_677 . 74.43(4) no
O2 Na1 O6 3_677 2_556 101.18(5) no
O2 Na1 O7 3_677 . 168.04(6) no
O2 Na1 O8 3_677 2_556 88.03(5) no
O3 Na1 O4 2_656 . 71.33(4) no
O3 Na1 O6 2_656 2_556 110.67(5) no
O3 Na1 O7 2_656 . 99.02(5) no
O3 Na1 O8 2_656 2_556 150.87(5) no
O4 Na1 O6 . 2_556 174.91(6) no
O4 Na1 O7 . . 93.70(5) no
O4 Na1 O8 . 2_556 80.16(4) no
O6 Na1 O7 2_556 . 90.61(5) no
O6 Na1 O8 2_556 2_556 97.27(4) no
O7 Na1 O8 . 2_556 88.45(5) no
HO7a O7 HO7b . . 97(3) no
HO7a O7 HO7c . . 110(4) no
HO7b O7 HO7c . . 108(4) no
HO8a O8 HO8b . . 113(3) no
HO9a O9 HO9b . . 108(4) no
HO9a O9 HO9c . . 108(4) no
HO9b O9 HO9c . . 100(4) no

loop_
_geom_bond_atom_site_label_1
_geom_bond_atom_site_label_2
_geom_bond_site_symmetry_1
_geom_bond_site_symmetry_2
_geom_bond_distance
_geom_bond_publ_flag
S1 O1 . . 1.4670(10) yes
S1 O2 . . 1.4650(10) yes
S1 O3 . . 1.4650(10) yes
S1 N1 . . 1.6040(10) yes
S2 O4 . . 1.4640(10) yes
S2 O5 . . 1.4700(10) yes
S2 O6 . . 1.4630(10) yes
S2 N1 . . 1.6020(10) yes
Ca1 O1 . 2_646 2.4830(10) no
Ca1 O2 . 4_564 2.7560(10) no
Ca1 O3 . . 2.4280(10) no
Ca1 O4 . 2_646 2.4080(10) no
Ca1 O5 . . 2.3910(10) no
Ca1 O8 . . 2.4580(10) no
Ca1 O9 . . 2.4380(10) no
Ca1 N1 . 4_564 2.5590(10) no
Na1 O2 . 3_677 2.3040(10) no
Na1 O3 . 2_656 2.4500(10) no
Na1 O4 . . 2.5140(10) no
Na1 O6 . 2_556 2.4060(10) no
Na1 O7 . . 2.306(2) no
Na1 O8 . 2_556 2.5060(10) no
O7 HO7a . . 0.85(3) no
O7 HO7b . . 0.97(7) no
O7 HO7c . . 0.81(4) no
O8 HO8a . . 0.78(3) no
O8 HO8b . . 0.91(3) no
O9 HO9a . . 0.83(3) no
O9 HO9b . . 0.90(5) no
O9 HO9c . . 0.81(5) no
